data_7008016
loop_
_publ_author_name
'Tian, Xin'
'Fr\"ohlich, Roland'
'Mitzel, Norbert W.'

_publ_section_title
;
 Organoaluminium and -gallium compounds with N,N-diisopropylaminomethyl
 groups.
;
_journal_issue 2
_journal_name_full 'Dalton transactions (Cambridge, England : 2003)'
_journal_page_first 380
_journal_page_last 384
_journal_paper_doi 10.1039/b415585h
_journal_year 2005
_chemical_formula_sum 'C15 H34 Al Cl Li N'
_chemical_formula_weight 297.80
_chemical_name_systematic
;
?
;
_space_group_IT_number 2
_symmetry_cell_setting triclinic
_symmetry_space_group_name_Hall '-P 1'
_symmetry_space_group_name_H-M 'P -1'
_atom_sites_solution_hydrogens geom
_atom_sites_solution_primary direct
_atom_sites_solution_secondary difmap
_audit_creation_method SHELXL-97
_cell_angle_alpha 98.03(1)
_cell_angle_beta 103.95(1)
_cell_angle_gamma 102.73(1)
_cell_formula_units_Z 2
_cell_length_a 7.658(1)
_cell_length_b 10.199(1)
_cell_length_c 13.383(1)
_cell_measurement_temperature 198(2)
_cell_volume 968.76(19)
_computing_cell_refinement 'Collect (Nonius B.V., 1998)'
_computing_data_collection 'Collect (Nonius B.V., 1998)'
_computing_data_reduction 'Denzo-SMN (Otwinwoski & Minor, 1997)'
_computing_molecular_graphics 'SCHAKAL (Keller, 1997)'
_computing_publication_material 'SHELXL-97 (Sheldrick, 1997)'
_computing_structure_refinement 'SHELXL-97 (Sheldrick, 1997)'
_computing_structure_solution 'SHELXS-97 (Sheldrick, 1990)'
_diffrn_ambient_temperature 198(2)
_diffrn_measured_fraction_theta_full 0.999
_diffrn_measured_fraction_theta_max 0.999
_diffrn_measurement_device_type 'Nonius KappaCCD'
_diffrn_measurement_method '\w and \f scans'
_diffrn_radiation_monochromator graphite
_diffrn_radiation_source 'rotating anode Nonius FR591'
_diffrn_radiation_type MoK\a
_diffrn_radiation_wavelength 0.71073
_diffrn_reflns_av_R_equivalents 0.0532
_diffrn_reflns_av_sigmaI/netI 0.0728
_diffrn_reflns_limit_h_max 9
_diffrn_reflns_limit_h_min -9
_diffrn_reflns_limit_k_max 10
_diffrn_reflns_limit_k_min -12
_diffrn_reflns_limit_l_max 16
_diffrn_reflns_limit_l_min -15
_diffrn_reflns_number 9206
_diffrn_reflns_theta_full 26.30
_diffrn_reflns_theta_max 26.30
_diffrn_reflns_theta_min 1.60
_exptl_absorpt_coefficient_mu 0.232
_exptl_absorpt_correction_T_max 0.9885
_exptl_absorpt_correction_T_min 0.9443
_exptl_absorpt_correction_type empirical
_exptl_absorpt_process_details 'SORTAV (Blessing, 1995 & 1997)'
_exptl_crystal_colour colourless
_exptl_crystal_density_diffrn 1.021
_exptl_crystal_density_method 'not measured'
_exptl_crystal_description plate
_exptl_crystal_F_000 328
_exptl_crystal_size_max 0.25
_exptl_crystal_size_mid 0.10
_exptl_crystal_size_min 0.05
_refine_diff_density_max 0.235
_refine_diff_density_min -0.237
_refine_diff_density_rms 0.048
_refine_ls_extinction_method none
_refine_ls_goodness_of_fit_ref 1.018
_refine_ls_hydrogen_treatment riding
_refine_ls_matrix_type full
_refine_ls_number_parameters 182
_refine_ls_number_reflns 3940
_refine_ls_number_restraints 0
_refine_ls_restrained_S_all 1.018
_refine_ls_R_factor_all 0.0841
_refine_ls_R_factor_gt 0.0467
_refine_ls_shift/su_max 0.000
_refine_ls_shift/su_mean 0.000
_refine_ls_structure_factor_coef Fsqd
_refine_ls_weighting_details 'calc w==1/[\s^2^(Fo^2^)+(0.0514P)^2^+0.0819P] where P==(Fo^2^+2Fc^2^)/3'
_refine_ls_weighting_scheme calc
_refine_ls_wR_factor_gt 0.1039
_refine_ls_wR_factor_ref 0.1188
_reflns_number_gt 2659
_reflns_number_total 3940
_reflns_threshold_expression >2sigma(I)
_cod_data_source_file b415585h.txt
_cod_data_source_block fro2690
_cod_original_cell_volume 968.76(17)
_cod_original_sg_symbol_H-M P-1
_cod_database_code 7008016

loop_
_symmetry_equiv_pos_as_xyz
'x, y, z'
'-x, -y, -z'

loop_
_atom_site_label
_atom_site_type_symbol
_atom_site_fract_x
_atom_site_fract_y
_atom_site_fract_z
_atom_site_U_iso_or_equiv
_atom_site_adp_type
_atom_site_occupancy
_atom_site_symmetry_multiplicity
_atom_site_calc_flag
_atom_site_refinement_flags
_atom_site_disorder_assembly
_atom_site_disorder_group
Li1 Li 0.6056(6) -0.0590(5) 0.5872(3) 0.0514(11) Uani 1 1 d . . .
Al1 Al 0.68994(8) 0.23423(6) 0.73304(5) 0.02960(18) Uani 1 1 d . . .
Cl1 Cl 0.42789(6) 0.10402(6) 0.59360(4) 0.03629(17) Uani 1 1 d . . .
C1 C 0.8178(3) 0.0884(2) 0.77424(18) 0.0367(5) Uani 1 1 d . . .
H1A H 0.9339 0.1052 0.7522 0.044 Uiso 1 1 calc R . .
H1B H 0.8560 0.1052 0.8520 0.044 Uiso 1 1 calc R . .
N1 N 0.7212(2) -0.06132(17) 0.73567(13) 0.0287(4) Uani 1 1 d . . .
C11 C 0.5613(3) -0.1031(2) 0.78009(17) 0.0347(5) Uani 1 1 d . . .
H11 H 0.4932 -0.0301 0.7745 0.042 Uiso 1 1 calc R . .
C12 C 0.6109(3) -0.1130(3) 0.89544(19) 0.0553(7) Uani 1 1 d . . .
H12A H 0.4980 -0.1267 0.9193 0.083 Uiso 1 1 calc R . .
H12B H 0.7017 -0.0280 0.9374 0.083 Uiso 1 1 calc R . .
H12C H 0.6650 -0.1908 0.9040 0.083 Uiso 1 1 calc R . .
C13 C 0.4246(3) -0.2348(2) 0.7126(2) 0.0496(7) Uani 1 1 d . . .
H13A H 0.3853 -0.2233 0.6398 0.074 Uiso 1 1 calc R . .
H13B H 0.3153 -0.2561 0.7392 0.074 Uiso 1 1 calc R . .
H13C H 0.4849 -0.3102 0.7151 0.074 Uiso 1 1 calc R . .
C14 C 0.8505(3) -0.1530(2) 0.74603(17) 0.0351(5) Uani 1 1 d . . .
H14 H 0.7742 -0.2471 0.7437 0.042 Uiso 1 1 calc R . .
C15 C 0.9257(3) -0.1615(3) 0.6505(2) 0.0549(7) Uani 1 1 d . . .
H15A H 0.8213 -0.1955 0.5863 0.082 Uiso 1 1 calc R . .
H15B H 1.0060 -0.2244 0.6548 0.082 Uiso 1 1 calc R . .
H15C H 0.9981 -0.0701 0.6489 0.082 Uiso 1 1 calc R . .
C16 C 1.0124(3) -0.1141(3) 0.84654(19) 0.0470(6) Uani 1 1 d . . .
H16A H 1.0998 -0.0279 0.8467 0.071 Uiso 1 1 calc R . .
H16B H 1.0771 -0.1869 0.8496 0.071 Uiso 1 1 calc R . .
H16C H 0.9642 -0.1025 0.9078 0.071 Uiso 1 1 calc R . .
C21 C 0.8367(3) 0.3557(2) 0.65933(19) 0.0401(6) Uani 1 1 d . . .
C22 C 0.9177(3) 0.2714(3) 0.5872(2) 0.0537(7) Uani 1 1 d . . .
H22A H 0.9826 0.3315 0.5489 0.081 Uiso 1 1 calc R . .
H22B H 0.8164 0.1986 0.5369 0.081 Uiso 1 1 calc R . .
H22C H 1.0059 0.2303 0.6296 0.081 Uiso 1 1 calc R . .
C23 C 1.0007(3) 0.4609(3) 0.7416(2) 0.0615(8) Uani 1 1 d . . .
H23A H 1.0772 0.5171 0.7061 0.092 Uiso 1 1 calc R . .
H23B H 1.0769 0.4128 0.7850 0.092 Uiso 1 1 calc R . .
H23C H 0.9529 0.5201 0.7865 0.092 Uiso 1 1 calc R . .
C24 C 0.7209(4) 0.4344(3) 0.5921(2) 0.0570(7) Uani 1 1 d . . .
H24A H 0.6741 0.4939 0.6373 0.085 Uiso 1 1 calc R . .
H24B H 0.6155 0.3688 0.5387 0.085 Uiso 1 1 calc R . .
H24C H 0.7995 0.4905 0.5575 0.085 Uiso 1 1 calc R . .
C25 C 0.5857(3) 0.3205(2) 0.84109(17) 0.0373(5) Uani 1 1 d . . .
C26 C 0.7316(4) 0.3549(3) 0.9481(2) 0.0691(8) Uani 1 1 d . . .
H26A H 0.6859 0.4028 1.0010 0.104 Uiso 1 1 calc R . .
H26B H 0.8481 0.4141 0.9439 0.104 Uiso 1 1 calc R . .
H26C H 0.7541 0.2700 0.9680 0.104 Uiso 1 1 calc R . .
C27 C 0.5387(4) 0.4529(3) 0.8158(2) 0.0628(8) Uani 1 1 d . . .
H27A H 0.4461 0.4321 0.7470 0.094 Uiso 1 1 calc R . .
H27B H 0.6521 0.5188 0.8144 0.094 Uiso 1 1 calc R . .
H27C H 0.4880 0.4925 0.8699 0.094 Uiso 1 1 calc R . .
C28 C 0.4076(3) 0.2267(3) 0.8509(2) 0.0490(6) Uani 1 1 d . . .
H28A H 0.4340 0.1429 0.8714 0.073 Uiso 1 1 calc R . .
H28B H 0.3114 0.2025 0.7832 0.073 Uiso 1 1 calc R . .
H28C H 0.3632 0.2745 0.9045 0.073 Uiso 1 1 calc R . .

loop_
_atom_site_aniso_label
_atom_site_aniso_U_11
_atom_site_aniso_U_22
_atom_site_aniso_U_33
_atom_site_aniso_U_23
_atom_site_aniso_U_13
_atom_site_aniso_U_12
Li1 0.064(2) 0.057(3) 0.033(2) 0.007(2) 0.0037(19) 0.029(2)
Al1 0.0316(3) 0.0267(4) 0.0297(4) 0.0049(3) 0.0086(3) 0.0066(3)
Cl1 0.0372(3) 0.0389(3) 0.0286(3) 0.0034(2) 0.0039(2) 0.0095(2)
C1 0.0333(11) 0.0308(13) 0.0417(14) 0.0076(11) 0.0051(10) 0.0056(9)
N1 0.0292(8) 0.0248(10) 0.0320(10) 0.0057(8) 0.0075(7) 0.0079(7)
C11 0.0350(11) 0.0371(14) 0.0350(13) 0.0129(11) 0.0116(10) 0.0101(9)
C12 0.0608(15) 0.074(2) 0.0396(16) 0.0263(14) 0.0206(12) 0.0187(13)
C13 0.0373(12) 0.0405(15) 0.0653(19) 0.0128(13) 0.0077(12) 0.0046(10)
C14 0.0351(11) 0.0341(13) 0.0380(14) 0.0100(11) 0.0073(10) 0.0149(9)
C15 0.0586(15) 0.071(2) 0.0519(17) 0.0173(15) 0.0209(13) 0.0415(14)
C16 0.0408(12) 0.0508(16) 0.0470(16) 0.0127(13) 0.0000(11) 0.0186(11)
C21 0.0431(12) 0.0358(14) 0.0436(15) 0.0114(12) 0.0167(11) 0.0076(10)
C22 0.0620(15) 0.0541(18) 0.0565(18) 0.0157(14) 0.0343(14) 0.0163(13)
C23 0.0537(15) 0.0471(17) 0.075(2) 0.0080(15) 0.0227(14) -0.0073(12)
C24 0.0780(17) 0.0455(17) 0.0594(19) 0.0256(15) 0.0312(15) 0.0185(13)
C25 0.0434(12) 0.0357(14) 0.0321(13) 0.0028(11) 0.0120(10) 0.0099(10)
C26 0.0616(16) 0.092(2) 0.0399(17) -0.0150(15) 0.0067(13) 0.0186(15)
C27 0.0802(19) 0.0440(17) 0.085(2) 0.0154(16) 0.0489(17) 0.0287(14)
C28 0.0559(14) 0.0514(17) 0.0475(16) 0.0091(13) 0.0276(12) 0.0166(12)

loop_
_atom_type_symbol
_atom_type_description
_atom_type_scat_dispersion_real
_atom_type_scat_dispersion_imag
_atom_type_scat_source
C C 0.0033 0.0016 'International Tables Vol C Tables 4.2.6.8 and 6.1.1.4'
H H 0.0000 0.0000 'International Tables Vol C Tables 4.2.6.8 and 6.1.1.4'
N N 0.0061 0.0033 'International Tables Vol C Tables 4.2.6.8 and 6.1.1.4'
Al Al 0.0645 0.0514 'International Tables Vol C Tables 4.2.6.8 and 6.1.1.4'
Cl Cl 0.1484 0.1585 'International Tables Vol C Tables 4.2.6.8 and 6.1.1.4'
Li Li -0.0003 0.0001 'International Tables Vol C Tables 4.2.6.8 and 6.1.1.4'

loop_
_geom_angle_atom_site_label_1
_geom_angle_atom_site_label_2
_geom_angle_atom_site_label_3
_geom_angle
_geom_angle_site_symmetry_1
_geom_angle_site_symmetry_3
_geom_angle_publ_flag
N1 Li1 Cl1 154.6(2) . 2_656 ?
N1 Li1 Cl1 105.24(19) . . ?
Cl1 Li1 Cl1 99.19(14) 2_656 . ?
N1 Li1 C1 33.78(9) . . ?
Cl1 Li1 C1 145.7(2) 2_656 . ?
Cl1 Li1 C1 85.04(14) . . ?
N1 Li1 C11 31.38(9) . . ?
Cl1 Li1 C11 158.9(2) 2_656 . ?
Cl1 Li1 C11 88.41(14) . . ?
C1 Li1 C11 54.11(10) . . ?
N1 Li1 Li1 153.6(3) . 2_656 ?
Cl1 Li1 Li1 50.10(12) 2_656 2_656 ?
Cl1 Li1 Li1 49.09(11) . 2_656 ?
C1 Li1 Li1 124.4(2) . 2_656 ?
C11 Li1 Li1 133.8(2) . 2_656 ?
N1 Li1 Al1 68.99(13) . . ?
Cl1 Li1 Al1 126.28(17) 2_656 . ?
Cl1 Li1 Al1 47.85(8) . . ?
C1 Li1 Al1 39.30(8) . . ?
C11 Li1 Al1 73.05(11) . . ?
Li1 Li1 Al1 86.07(18) 2_656 . ?
C25 Al1 C21 118.88(10) . . ?
C25 Al1 C1 115.57(10) . . ?
C21 Al1 C1 110.20(9) . . ?
C25 Al1 Cl1 105.56(7) . . ?
C21 Al1 Cl1 102.33(7) . . ?
C1 Al1 Cl1 101.68(7) . . ?
C25 Al1 Li1 136.93(10) . . ?
C21 Al1 Li1 101.65(11) . . ?
C1 Al1 Li1 56.48(9) . . ?
Cl1 Al1 Li1 48.05(7) . . ?
Li1 Cl1 Al1 129.31(11) 2_656 . ?
Li1 Cl1 Li1 80.81(14) 2_656 . ?
Al1 Cl1 Li1 84.09(11) . . ?
N1 C1 Al1 121.47(13) . . ?
N1 C1 Li1 47.21(13) . . ?
Al1 C1 Li1 84.22(11) . . ?
C11 N1 C1 111.47(16) . . ?
C11 N1 C14 113.86(15) . . ?
C1 N1 C14 114.02(15) . . ?
C11 N1 Li1 105.00(17) . . ?
C1 N1 Li1 99.01(18) . . ?
C14 N1 Li1 112.15(17) . . ?
N1 C11 C13 110.65(18) . . ?
N1 C11 C12 116.30(17) . . ?
C13 C11 C12 110.77(19) . . ?
N1 C11 Li1 43.62(12) . . ?
C13 C11 Li1 82.17(16) . . ?
C12 C11 Li1 159.92(16) . . ?
N1 C14 C15 108.69(17) . . ?
N1 C14 C16 116.35(19) . . ?
C15 C14 C16 109.71(18) . . ?
C22 C21 C23 107.62(19) . . ?
C22 C21 C24 107.8(2) . . ?
C23 C21 C24 108.2(2) . . ?
C22 C21 Al1 110.67(16) . . ?
C23 C21 Al1 109.00(17) . . ?
C24 C21 Al1 113.39(15) . . ?
C26 C25 C28 107.65(19) . . ?
C26 C25 C27 108.8(2) . . ?
C28 C25 C27 107.02(18) . . ?
C26 C25 Al1 108.51(15) . . ?
C28 C25 Al1 113.26(16) . . ?
C27 C25 Al1 111.44(15) . . ?

loop_
_geom_bond_atom_site_label_1
_geom_bond_atom_site_label_2
_geom_bond_distance
_geom_bond_site_symmetry_2
_geom_bond_publ_flag
Li1 N1 1.977(4) . ?
Li1 Cl1 2.339(4) 2_656 ?
Li1 Cl1 2.374(4) . ?
Li1 C1 2.661(5) . ?
Li1 C11 2.768(5) . ?
Li1 Li1 3.055(8) 2_656 ?
Li1 Al1 3.175(4) . ?
Al1 C25 2.003(2) . ?
Al1 C21 2.009(2) . ?
Al1 C1 2.021(2) . ?
Al1 Cl1 2.3666(9) . ?
Cl1 Li1 2.339(4) 2_656 ?
C1 N1 1.498(3) . ?
N1 C11 1.492(2) . ?
N1 C14 1.500(2) . ?
C11 C13 1.517(3) . ?
C11 C12 1.522(3) . ?
C14 C15 1.523(3) . ?
C14 C16 1.528(3) . ?
C21 C22 1.532(3) . ?
C21 C23 1.533(3) . ?
C21 C24 1.539(3) . ?
C25 C26 1.529(3) . ?
C25 C28 1.530(3) . ?
C25 C27 1.533(3) . ?

loop_
_geom_torsion_atom_site_label_1
_geom_torsion_atom_site_label_2
_geom_torsion_atom_site_label_3
_geom_torsion_atom_site_label_4
_geom_torsion
_geom_torsion_site_symmetry_1
_geom_torsion_site_symmetry_2
_geom_torsion_site_symmetry_3
_geom_torsion_site_symmetry_4
_geom_torsion_publ_flag
N1 Li1 Al1 C25 -72.33(18) . . . . ?
Cl1 Li1 Al1 C25 130.95(17) 2_656 . . . ?
Cl1 Li1 Al1 C25 64.34(15) . . . . ?
C1 Li1 Al1 C25 -92.84(15) . . . . ?
C11 Li1 Al1 C25 -39.36(16) . . . . ?
Li1 Li1 Al1 C25 98.93(19) 2_656 . . . ?
N1 Li1 Al1 C21 127.15(12) . . . . ?
Cl1 Li1 Al1 C21 -29.6(2) 2_656 . . . ?
Cl1 Li1 Al1 C21 -96.19(10) . . . . ?
C1 Li1 Al1 C21 106.64(11) . . . . ?
C11 Li1 Al1 C21 160.11(9) . . . . ?
Li1 Li1 Al1 C21 -61.59(18) 2_656 . . . ?
N1 Li1 Al1 C1 20.51(10) . . . . ?
Cl1 Li1 Al1 C1 -136.2(2) 2_656 . . . ?
Cl1 Li1 Al1 C1 157.17(14) . . . . ?
C11 Li1 Al1 C1 53.48(10) . . . . ?
Li1 Li1 Al1 C1 -168.2(2) 2_656 . . . ?
N1 Li1 Al1 Cl1 -136.67(17) . . . . ?
Cl1 Li1 Al1 Cl1 66.61(16) 2_656 . . . ?
C1 Li1 Al1 Cl1 -157.17(14) . . . . ?
C11 Li1 Al1 Cl1 -103.70(12) . . . . ?
Li1 Li1 Al1 Cl1 34.60(10) 2_656 . . . ?
C25 Al1 Cl1 Li1 146.71(15) . . . 2_656 ?
C21 Al1 Cl1 Li1 21.67(15) . . . 2_656 ?
C1 Al1 Cl1 Li1 -92.29(15) . . . 2_656 ?
Li1 Al1 Cl1 Li1 -73.0(2) . . . 2_656 ?
C25 Al1 Cl1 Li1 -140.28(12) . . . . ?
C21 Al1 Cl1 Li1 94.68(13) . . . . ?
C1 Al1 Cl1 Li1 -19.28(12) . . . . ?
N1 Li1 Cl1 Li1 173.1(3) . . . 2_656 ?
Cl1 Li1 Cl1 Li1 0.0 2_656 . . 2_656 ?
C1 Li1 Cl1 Li1 145.7(2) . . . 2_656 ?
C11 Li1 Cl1 Li1 -160.2(2) . . . 2_656 ?
Al1 Li1 Cl1 Li1 131.45(14) . . . 2_656 ?
N1 Li1 Cl1 Al1 41.61(17) . . . . ?
Cl1 Li1 Cl1 Al1 -131.45(14) 2_656 . . . ?
C1 Li1 Cl1 Al1 14.28(9) . . . . ?
C11 Li1 Cl1 Al1 68.39(10) . . . . ?
Li1 Li1 Cl1 Al1 -131.45(14) 2_656 . . . ?
C25 Al1 C1 N1 100.47(18) . . . . ?
C21 Al1 C1 N1 -121.23(17) . . . . ?
Cl1 Al1 C1 N1 -13.27(17) . . . . ?
Li1 Al1 C1 N1 -30.40(16) . . . . ?
C25 Al1 C1 Li1 130.87(12) . . . . ?
C21 Al1 C1 Li1 -90.83(13) . . . . ?
Cl1 Al1 C1 Li1 17.14(11) . . . . ?
Cl1 Li1 C1 N1 -133.8(4) 2_656 . . . ?
Cl1 Li1 C1 N1 127.19(19) . . . . ?
C11 Li1 C1 N1 35.56(12) . . . . ?
Li1 Li1 C1 N1 158.3(3) 2_656 . . . ?
Al1 Li1 C1 N1 143.97(17) . . . . ?
N1 Li1 C1 Al1 -143.97(17) . . . . ?
Cl1 Li1 C1 Al1 82.3(3) 2_656 . . . ?
Cl1 Li1 C1 Al1 -16.78(11) . . . . ?
C11 Li1 C1 Al1 -108.41(10) . . . . ?
Li1 Li1 C1 Al1 14.3(3) 2_656 . . . ?
Al1 C1 N1 C11 -66.8(2) . . . . ?
Li1 C1 N1 C11 -110.12(19) . . . . ?
Al1 C1 N1 C14 162.58(14) . . . . ?
Li1 C1 N1 C14 119.3(2) . . . . ?
Al1 C1 N1 Li1 43.3(2) . . . . ?
Cl1 Li1 N1 C11 -136.3(5) 2_656 . . . ?
Cl1 Li1 N1 C11 59.9(2) . . . . ?
C1 Li1 N1 C11 115.22(18) . . . . ?
Li1 Li1 N1 C11 71.8(7) 2_656 . . . ?
Al1 Li1 N1 C11 91.71(13) . . . . ?
Cl1 Li1 N1 C1 108.5(6) 2_656 . . . ?
Cl1 Li1 N1 C1 -55.35(19) . . . . ?
C11 Li1 N1 C1 -115.22(18) . . . . ?
Li1 Li1 N1 C1 -43.5(7) 2_656 . . . ?
Al1 Li1 N1 C1 -23.52(11) . . . . ?
Cl1 Li1 N1 C14 -12.2(6) 2_656 . . . ?
Cl1 Li1 N1 C14 -175.99(15) . . . . ?
C1 Li1 N1 C14 -120.64(18) . . . . ?
C11 Li1 N1 C14 124.1(2) . . . . ?
Li1 Li1 N1 C14 -164.1(6) 2_656 . . . ?
Al1 Li1 N1 C14 -144.16(13) . . . . ?
C1 N1 C11 C13 158.91(17) . . . . ?
C14 N1 C11 C13 -70.4(2) . . . . ?
Li1 N1 C11 C13 52.7(2) . . . . ?
C1 N1 C11 C12 -73.6(2) . . . . ?
C14 N1 C11 C12 57.1(3) . . . . ?
Li1 N1 C11 C12 -179.8(2) . . . . ?
C1 N1 C11 Li1 106.2(2) . . . . ?
C14 N1 C11 Li1 -123.0(2) . . . . ?
Cl1 Li1 C11 N1 124.8(5) 2_656 . . . ?
Cl1 Li1 C11 N1 -123.4(2) . . . . ?
C1 Li1 C11 N1 -38.38(14) . . . . ?
Li1 Li1 C11 N1 -144.2(4) 2_656 . . . ?
Al1 Li1 C11 N1 -77.29(16) . . . . ?
N1 Li1 C11 C13 -131.3(2) . . . . ?
Cl1 Li1 C11 C13 -6.5(5) 2_656 . . . ?
Cl1 Li1 C11 C13 105.28(16) . . . . ?
C1 Li1 C11 C13 -169.70(16) . . . . ?
Li1 Li1 C11 C13 84.5(4) 2_656 . . . ?
Al1 Li1 C11 C13 151.39(14) . . . . ?
N1 Li1 C11 C12 0.5(6) . . . . ?
Cl1 Li1 C11 C12 125.3(6) 2_656 . . . ?
Cl1 Li1 C11 C12 -122.9(5) . . . . ?
C1 Li1 C11 C12 -37.9(6) . . . . ?
Li1 Li1 C11 C12 -143.8(5) 2_656 . . . ?
Al1 Li1 C11 C12 -76.8(6) . . . . ?
C11 N1 C14 C15 145.97(19) . . . . ?
C1 N1 C14 C15 -84.6(2) . . . . ?
Li1 N1 C14 C15 26.9(3) . . . . ?
C11 N1 C14 C16 -89.6(2) . . . . ?
C1 N1 C14 C16 39.8(2) . . . . ?
Li1 N1 C14 C16 151.3(2) . . . . ?
C25 Al1 C21 C22 175.16(15) . . . . ?
C1 Al1 C21 C22 38.42(19) . . . . ?
Cl1 Al1 C21 C22 -69.11(17) . . . . ?
Li1 Al1 C21 C22 -19.92(18) . . . . ?
C25 Al1 C21 C23 56.98(19) . . . . ?
C1 Al1 C21 C23 -79.75(18) . . . . ?
Cl1 Al1 C21 C23 172.72(15) . . . . ?
Li1 Al1 C21 C23 -138.09(17) . . . . ?
C25 Al1 C21 C24 -63.6(2) . . . . ?
C1 Al1 C21 C24 159.66(18) . . . . ?
Cl1 Al1 C21 C24 52.13(19) . . . . ?
Li1 Al1 C21 C24 101.32(19) . . . . ?
C21 Al1 C25 C26 -89.23(19) . . . . ?
C1 Al1 C25 C26 45.3(2) . . . . ?
Cl1 Al1 C25 C26 156.77(16) . . . . ?
Li1 Al1 C25 C26 112.7(2) . . . . ?
C21 Al1 C25 C28 151.30(15) . . . . ?
C1 Al1 C25 C28 -74.18(17) . . . . ?
Cl1 Al1 C25 C28 37.30(16) . . . . ?
Li1 Al1 C25 C28 -6.8(2) . . . . ?
C21 Al1 C25 C27 30.6(2) . . . . ?
C1 Al1 C25 C27 165.09(16) . . . . ?
Cl1 Al1 C25 C27 -83.44(17) . . . . ?
Li1 Al1 C25 C27 -127.53(18) . . . . ?
